data_7101173
loop_
_publ_author_name
'Patricia Horrillo Mart\'inez'
'Kai C. Hultzsch'
'Frank Hampel'

_publ_section_title
;Base-catalysed asymmetric hydroamination/cyclisation of aminoalkenes
utilising a dimeric chiral diamidobinaphthyl dilithium salt
;
_journal_issue 21
_journal_name_full 'Chemical Communications'
_journal_paper_doi 10.1039/b518360j
_journal_year 2006
_chemical_formula_sum 'C70 H78 Li4 N8'
_chemical_formula_weight 529.58
_chemical_name_systematic
;
?
;
_space_group_IT_number 4
_symmetry_cell_setting monoclinic
_symmetry_space_group_name_Hall 'P 2yb'
_symmetry_space_group_name_H-M 'P 1 21 1'
_atom_sites_solution_hydrogens geom
_atom_sites_solution_primary direct
_atom_sites_solution_secondary difmap
_audit_creation_method SHELXL-97
_cell_angle_alpha 90.00
_cell_angle_beta 93.335(1)
_cell_angle_gamma 90.00
_cell_formula_units_Z 2
_cell_length_a 9.7704(1)
_cell_length_b 17.6269(3)
_cell_length_c 16.8330(2)
_cell_measurement_reflns_used 6821
_cell_measurement_temperature 173(2)
_cell_volume 2894.10(7)
_computing_cell_refinement DENZO-SMN
_computing_data_collection 'Nonius Collect'
_computing_data_reduction DENZO-SMN
_computing_molecular_graphics 'SHELXTL NT'
_computing_publication_material 'SHELXTL NT'
_computing_structure_refinement 'SHELXL-97 (Sheldrick, 1997)'
_computing_structure_solution 'SHELXS-97 (Sheldrick, 1990)'
_diffrn_ambient_temperature 173(2)
_diffrn_detector_area_resol_mean 9
_diffrn_measured_fraction_theta_full 0.998
_diffrn_measured_fraction_theta_max 0.998
_diffrn_measurement_device_type 'Nonius KappaCCD'
_diffrn_radiation_monochromator graphite
_diffrn_radiation_source 'fine-focus rotating anode'
_diffrn_radiation_type MoK\a
_diffrn_radiation_wavelength 0.71073
_diffrn_reflns_av_R_equivalents 0.0000
_diffrn_reflns_av_sigmaI/netI 0.0420
_diffrn_reflns_limit_h_max 12
_diffrn_reflns_limit_h_min -12
_diffrn_reflns_limit_k_max 22
_diffrn_reflns_limit_k_min -22
_diffrn_reflns_limit_l_max 21
_diffrn_reflns_limit_l_min -21
_diffrn_reflns_number 13208
_diffrn_reflns_theta_full 27.48
_diffrn_reflns_theta_max 27.48
_diffrn_reflns_theta_min 2.35
_exptl_absorpt_coefficient_mu 0.070
_exptl_absorpt_correction_T_max 0.9930
_exptl_absorpt_correction_T_min 0.9895
_exptl_absorpt_correction_type 'empirical (Scalepack)'
_exptl_absorpt_process_details Scalepack
_exptl_crystal_colour orange
_exptl_crystal_density_diffrn 1.215
_exptl_crystal_density_method 'not measured'
_exptl_crystal_description plate
_exptl_crystal_F_000 1132
_exptl_crystal_size_max 0.15
_exptl_crystal_size_mid 0.10
_exptl_crystal_size_min 0.10
_refine_diff_density_max 0.739
_refine_diff_density_min -0.347
_refine_diff_density_rms 0.047
_refine_ls_abs_structure_details 'Flack H D (1983), Acta Cryst. A39, 876-881'
_refine_ls_abs_structure_Flack 0.3(16)
_refine_ls_extinction_method none
_refine_ls_goodness_of_fit_ref 1.012
_refine_ls_hydrogen_treatment 'riding model'
_refine_ls_matrix_type full
_refine_ls_number_parameters 739
_refine_ls_number_reflns 13208
_refine_ls_number_restraints 1
_refine_ls_restrained_S_all 1.012
_refine_ls_R_factor_all 0.0730
_refine_ls_R_factor_gt 0.0542
_refine_ls_shift/su_max 0.043
_refine_ls_shift/su_mean 0.001
_refine_ls_structure_factor_coef Fsqd
_refine_ls_weighting_details 'calc w=1/[\s^2^(Fo^2^)+(0.0810P)^2^+0.6747P] where P=(Fo^2^+2Fc^2^)/3'
_refine_ls_weighting_scheme calc
_refine_ls_wR_factor_gt 0.1309
_refine_ls_wR_factor_ref 0.1438
_reflns_number_gt 10676
_reflns_number_total 13208
_reflns_threshold_expression >2sigma(I)
_cod_data_source_file b518360j.txt
_cod_depositor_comments
;
The following automatic conversions were performed:
'_symmetry_cell_setting' value 'Monoclinic' changed to 'monoclinic'
according to '/home/saulius/struct/CIF-dictionaries/cif_core.dic'
dictionary named 'cif_core.dic' version 2.4.1 from 2010-06-29.

Automatic conversion script
Id: cif_fix_enum 1527 2010-12-29 10:47:43Z saulius 
;
_cod_original_sg_symbol_H-M P2(1)
_cod_database_code 7101173

loop_
_symmetry_equiv_pos_as_xyz
'x, y, z'
'-x, y+1/2, -z'

loop_
_atom_site_label
_atom_site_type_symbol
_atom_site_fract_x
_atom_site_fract_y
_atom_site_fract_z
_atom_site_U_iso_or_equiv
_atom_site_adp_type
_atom_site_occupancy
_atom_site_symmetry_multiplicity
_atom_site_calc_flag
_atom_site_refinement_flags
Li1 Li 0.9989(4) 1.0112(2) 0.4007(2) 0.0380(8) Uani 1 1 d .
Li1A Li 0.9833(4) 0.9281(2) 0.2659(2) 0.0373(9) Uani 1 1 d .
Li2 Li 0.8824(4) 0.7527(2) 0.0507(2) 0.0362(8) Uani 1 1 d .
Li2A Li 0.7921(4) 0.8628(2) 0.1520(3) 0.0375(9) Uani 1 1 d .
N10 N 1.1135(2) 1.00939(12) 0.28758(12) 0.0367(4) Uani 1 1 d .
C11 C 1.2571(2) 0.99418(19) 0.31160(16) 0.0474(6) Uani 1 1 d .
H11A H 1.3060 1.0430 0.3200 0.057 Uiso 1 1 calc R
H11B H 1.3001 0.9668 0.2682 0.057 Uiso 1 1 calc R
C12 C 1.2730(3) 0.94706(16) 0.38784(17) 0.0467(6) Uani 1 1 d .
H12A H 1.3729 0.9440 0.4042 0.056 Uiso 1 1 calc R
C13 C 1.2159(4) 0.86653(18) 0.3839(2) 0.0684(10) Uani 1 1 d .
H13A H 1.1393 0.8630 0.3429 0.082 Uiso 1 1 calc R
H13B H 1.2882 0.8301 0.3704 0.082 Uiso 1 1 calc R
C14 C 1.1661(6) 0.8493(2) 0.4652(3) 0.0923(14) Uani 1 1 d .
H14A H 1.0655 0.8420 0.4627 0.111 Uiso 1 1 calc R
H14B H 1.2108 0.8031 0.4880 0.111 Uiso 1 1 calc R
C15 C 1.2064(4) 0.91781(19) 0.5134(2) 0.0687(10) Uani 1 1 d .
H15A H 1.1409 0.9273 0.5550 0.082 Uiso 1 1 calc R
H15B H 1.2997 0.9121 0.5389 0.082 Uiso 1 1 calc R
N16 N 1.2017(2) 0.97885(12) 0.45432(12) 0.0412(5) Uani 1 1 d .
C17 C 1.2667(3) 1.04656(17) 0.48873(16) 0.0501(6) Uani 1 1 d .
H17A H 1.2641 1.0872 0.4489 0.075 Uiso 1 1 calc R
H17B H 1.3622 1.0352 0.5056 0.075 Uiso 1 1 calc R
H17C H 1.2174 1.0629 0.5348 0.075 Uiso 1 1 calc R
N20 N 0.8361(2) 0.96744(10) 0.34259(11) 0.0317(4) Uani 1 1 d .
C21 C 0.7517(3) 0.94082(14) 0.40537(14) 0.0377(5) Uani 1 1 d .
H21A H 0.7978 0.8980 0.4341 0.045 Uiso 1 1 calc R
H21B H 0.6623 0.9227 0.3820 0.045 Uiso 1 1 calc R
C22 C 0.7295(3) 1.00575(15) 0.46281(15) 0.0418(6) Uani 1 1 d .
H22A H 0.6787 0.9864 0.5085 0.050 Uiso 1 1 calc R
C23 C 0.6507(3) 1.07232(17) 0.4241(2) 0.0596(8) Uani 1 1 d .
H23A H 0.6732 1.0776 0.3678 0.071 Uiso 1 1 calc R
H23B H 0.5508 1.0640 0.4259 0.071 Uiso 1 1 calc R
C24 C 0.6912(5) 1.1401(2) 0.4686(3) 0.0848(12) Uani 1 1 d .
H24A H 0.6722 1.1866 0.4369 0.102 Uiso 1 1 calc R
H24B H 0.6442 1.1435 0.5190 0.102 Uiso 1 1 calc R
C25 C 0.8314(5) 1.1284(2) 0.4825(2) 0.0762(11) Uani 1 1 d .
H25A H 0.8645 1.1561 0.5311 0.091 Uiso 1 1 calc R
H25B H 0.8808 1.1482 0.4372 0.091 Uiso 1 1 calc R
N26 N 0.8616(3) 1.03911(18) 0.49345(14) 0.0630(8) Uani 1 1 d .
C27 C 0.8958(4) 1.0173(5) 0.5716(2) 0.155(3) Uani 1 1 d .
H27A H 0.9135 0.9626 0.5735 0.232 Uiso 1 1 calc R
H27B H 0.8197 1.0293 0.6050 0.232 Uiso 1 1 calc R
H27C H 0.9781 1.0447 0.5915 0.232 Uiso 1 1 calc R
C31 C 1.0674(2) 1.08234(14) 0.28450(12) 0.0341(5) Uani 1 1 d .
C32 C 1.1474(3) 1.14821(16) 0.30938(14) 0.0418(6) Uani 1 1 d .
H32A H 1.2427 1.1419 0.3222 0.050 Uiso 1 1 calc R
C33 C 1.0925(3) 1.21835(15) 0.31518(15) 0.0451(6) Uani 1 1 d .
H33A H 1.1501 1.2596 0.3316 0.054 Uiso 1 1 calc R
C34 C 0.9527(3) 1.23155(14) 0.29754(14) 0.0407(6) Uani 1 1 d .
C35 C 0.8904(4) 1.30304(15) 0.31164(15) 0.0504(7) Uani 1 1 d .
H35A H 0.9460 1.3440 0.3310 0.061 Uiso 1 1 calc R
C36 C 0.7554(4) 1.31385(15) 0.29825(16) 0.0531(7) Uani 1 1 d .
H36A H 0.7156 1.3616 0.3094 0.064 Uiso 1 1 calc R
C37 C 0.6730(3) 1.25401(15) 0.26758(15) 0.0481(6) Uani 1 1 d .
H37A H 0.5772 1.2616 0.2579 0.058 Uiso 1 1 calc R
C38 C 0.7297(3) 1.18483(14) 0.25158(14) 0.0406(6) Uani 1 1 d .
H38A H 0.6723 1.1458 0.2295 0.049 Uiso 1 1 calc R
C39 C 0.8714(3) 1.16982(13) 0.26699(13) 0.0353(5) Uani 1 1 d .
C40 C 0.9296(2) 1.09677(12) 0.25734(12) 0.0318(5) Uani 1 1 d .
C41 C 0.7751(2) 0.98251(12) 0.27037(13) 0.0291(4) Uani 1 1 d .
C42 C 0.6550(2) 0.94319(13) 0.23714(14) 0.0326(5) Uani 1 1 d .
H42A H 0.6088 0.9088 0.2698 0.039 Uiso 1 1 calc R
C43 C 0.6060(2) 0.95393(13) 0.16026(14) 0.0343(5) Uani 1 1 d .
H43A H 0.5250 0.9282 0.1414 0.041 Uiso 1 1 calc R
C44 C 0.6735(2) 1.00266(13) 0.10804(13) 0.0319(5) Uani 1 1 d .
C45 C 0.6271(2) 1.01204(14) 0.02708(14) 0.0378(5) Uani 1 1 d .
H45A H 0.5501 0.9839 0.0064 0.045 Uiso 1 1 calc R
C46 C 0.6913(3) 1.06073(15) -0.02125(14) 0.0416(6) Uani 1 1 d .
H46A H 0.6590 1.0667 -0.0752 0.050 Uiso 1 1 calc R
C47 C 0.8052(3) 1.10204(15) 0.00893(15) 0.0416(6) Uani 1 1 d .
H47A H 0.8508 1.1354 -0.0252 0.050 Uiso 1 1 calc R
C48 C 0.8520(3) 1.09510(14) 0.08708(14) 0.0373(5) Uani 1 1 d .
H48A H 0.9283 1.1246 0.1063 0.045 Uiso 1 1 calc R
C49 C 0.7889(2) 1.04480(12) 0.13971(13) 0.0299(4) Uani 1 1 d .
C50 C 0.8359(2) 1.03706(12) 0.22135(12) 0.0290(4) Uani 1 1 d .
N110 N 0.99122(19) 0.84981(10) 0.17465(11) 0.0300(4) Uani 1 1 d .
C111 C 1.0907(2) 0.88955(12) 0.12683(13) 0.0318(5) Uani 1 1 d .
H11D H 1.1779 0.8948 0.1593 0.038 Uiso 1 1 calc R
H11E H 1.0557 0.9413 0.1150 0.038 Uiso 1 1 calc R
C112 C 1.1207(2) 0.85130(13) 0.04864(13) 0.0318(5) Uani 1 1 d .
H11F H 1.1617 0.8008 0.0629 0.038 Uiso 1 1 calc R
C113 C 1.2234(3) 0.89166(15) -0.00180(16) 0.0433(6) Uani 1 1 d .
H11G H 1.3188 0.8798 0.0173 0.052 Uiso 1 1 calc R
H11H H 1.2100 0.9473 -0.0006 0.052 Uiso 1 1 calc R
C114 C 1.1917(3) 0.86011(17) -0.08606(16) 0.0482(6) Uani 1 1 d .
H11I H 1.1740 0.9018 -0.1247 0.058 Uiso 1 1 calc R
H11J H 1.2690 0.8291 -0.1034 0.058 Uiso 1 1 calc R
C115 C 1.0635(3) 0.81139(16) -0.07916(15) 0.0442(6) Uani 1 1 d .
H11K H 0.9998 0.8186 -0.1264 0.053 Uiso 1 1 calc R
H11L H 1.0888 0.7571 -0.0755 0.053 Uiso 1 1 calc R
N116 N 0.9979(2) 0.83578(11) -0.00617(12) 0.0348(4) Uani 1 1 d .
C117 C 0.9176(3) 0.90525(16) -0.02341(16) 0.0440(6) Uani 1 1 d .
H11M H 0.8380 0.8931 -0.0592 0.066 Uiso 1 1 calc R
H11N H 0.9750 0.9427 -0.0488 0.066 Uiso 1 1 calc R
H11O H 0.8864 0.9262 0.0263 0.066 Uiso 1 1 calc R
N120 N 0.70984(18) 0.76491(11) 0.10691(11) 0.0323(4) Uani 1 1 d .
C121 C 0.5966(2) 0.74909(15) 0.04880(14) 0.0369(5) Uani 1 1 d .
H12C H 0.5333 0.7930 0.0454 0.044 Uiso 1 1 calc R
H12D H 0.5449 0.7043 0.0660 0.044 Uiso 1 1 calc R
C122 C 0.6502(2) 0.73428(14) -0.03097(14) 0.0362(5) Uani 1 1 d .
H12E H 0.6823 0.7838 -0.0521 0.043 Uiso 1 1 calc R
C123 C 0.5452(3) 0.70128(17) -0.09304(15) 0.0459(6) Uani 1 1 d .
H12F H 0.4785 0.6684 -0.0673 0.055 Uiso 1 1 calc R
H12G H 0.4946 0.7423 -0.1222 0.055 Uiso 1 1 calc R
C124 C 0.6304(3) 0.6552(2) -0.14930(18) 0.0597(8) Uani 1 1 d .
H12H H 0.6218 0.6761 -0.2039 0.072 Uiso 1 1 calc R
H12I H 0.6012 0.6014 -0.1508 0.072 Uiso 1 1 calc R
C125 C 0.7790(3) 0.6628(2) -0.11350(17) 0.0561(8) Uani 1 1 d .
H12J H 0.8297 0.6148 -0.1197 0.067 Uiso 1 1 calc R
H12K H 0.8276 0.7038 -0.1406 0.067 Uiso 1 1 calc R
N126 N 0.7693(2) 0.68116(12) -0.02804(12) 0.0390(5) Uani 1 1 d .
C127 C 0.7442(3) 0.61124(16) 0.0164(2) 0.0546(7) Uani 1 1 d .
H12L H 0.8253 0.5785 0.0163 0.082 Uiso 1 1 calc R
H12M H 0.6652 0.5845 -0.0089 0.082 Uiso 1 1 calc R
H12N H 0.7253 0.6240 0.0713 0.082 Uiso 1 1 calc R
C131 C 1.0263(2) 0.77605(12) 0.19523(12) 0.0270(4) Uani 1 1 d .
C132 C 1.1644(2) 0.74755(13) 0.19228(12) 0.0293(4) Uani 1 1 d .
H13C H 1.2360 0.7824 0.1832 0.035 Uiso 1 1 calc R
C133 C 1.1966(2) 0.67276(13) 0.20201(13) 0.0309(4) Uani 1 1 d .
H13D H 1.2890 0.6568 0.1992 0.037 Uiso 1 1 calc R
C134 C 1.0942(2) 0.61875(12) 0.21621(12) 0.0302(4) Uani 1 1 d .
C135 C 1.1223(2) 0.54017(13) 0.21849(13) 0.0351(5) Uani 1 1 d .
H13E H 1.2123 0.5227 0.2098 0.042 Uiso 1 1 calc R
C136 C 1.0230(3) 0.48938(13) 0.23286(14) 0.0385(5) Uani 1 1 d .
H13F H 1.0427 0.4366 0.2332 0.046 Uiso 1 1 calc R
C137 C 0.8907(3) 0.51503(14) 0.24718(14) 0.0381(5) Uani 1 1 d .
H13G H 0.8212 0.4794 0.2578 0.046 Uiso 1 1 calc R
C138 C 0.8610(2) 0.59082(13) 0.24606(13) 0.0333(5) Uani 1 1 d .
H13H H 0.7711 0.6068 0.2569 0.040 Uiso 1 1 calc R
C139 C 0.9602(2) 0.64622(12) 0.22917(13) 0.0293(4) Uani 1 1 d .
C140 C 0.9284(2) 0.72493(12) 0.22117(12) 0.0283(4) Uani 1 1 d .
C141 C 0.6803(2) 0.75590(12) 0.18495(13) 0.0296(4) Uani 1 1 d .
C142 C 0.5422(2) 0.75558(14) 0.21050(14) 0.0356(5) Uani 1 1 d .
H14C H 0.4678 0.7577 0.1716 0.043 Uiso 1 1 calc R
C143 C 0.5155(2) 0.75228(15) 0.28908(14) 0.0383(5) Uani 1 1 d .
H14D H 0.4230 0.7513 0.3037 0.046 Uiso 1 1 calc R
C144 C 0.6221(2) 0.75029(14) 0.34898(13) 0.0340(5) Uani 1 1 d .
C145 C 0.5953(3) 0.74935(15) 0.43072(15) 0.0406(5) Uani 1 1 d .
H14E H 0.5032 0.7521 0.4458 0.049 Uiso 1 1 calc R
C146 C 0.6989(3) 0.74455(15) 0.48794(14) 0.0410(5) Uani 1 1 d .
H14F H 0.6794 0.7445 0.5426 0.049 Uiso 1 1 calc R
C147 C 0.8346(3) 0.73967(14) 0.46596(14) 0.0400(5) Uani 1 1 d .
H14G H 0.9068 0.7357 0.5061 0.048 Uiso 1 1 calc R
C148 C 0.8651(2) 0.74061(13) 0.38731(13) 0.0339(5) Uani 1 1 d .
H14H H 0.9579 0.7368 0.3738 0.041 Uiso 1 1 calc R
C149 C 0.7598(2) 0.74714(13) 0.32596(13) 0.0304(4) Uani 1 1 d .
C150 C 0.7879(2) 0.74826(12) 0.24308(12) 0.0279(4) Uani 1 1 d .
C201 C 1.6209(4) 0.8785(2) 0.7688(2) 0.0702(9) Uani 1 1 d .
H20A H 1.6684 0.8329 0.7823 0.084 Uiso 1 1 calc R
C202 C 1.6209(4) 0.9061(2) 0.6923(2) 0.0720(10) Uani 1 1 d .
H20B H 1.6679 0.8797 0.6529 0.086 Uiso 1 1 calc R
C203 C 1.5525(3) 0.9721(3) 0.6736(2) 0.0773(11) Uani 1 1 d .
H20C H 1.5514 0.9911 0.6207 0.093 Uiso 1 1 calc R
C204 C 1.4859(3) 1.0110(2) 0.7301(2) 0.0740(10) Uani 1 1 d .
H20D H 1.4408 1.0576 0.7173 0.089 Uiso 1 1 calc R
C205 C 1.4850(3) 0.9817(2) 0.8062(2) 0.0685(10) Uani 1 1 d .
H20E H 1.4365 1.0075 0.8454 0.082 Uiso 1 1 calc R
C206 C 1.5527(4) 0.9166(2) 0.8254(2) 0.0644(9) Uani 1 1 d .
H20F H 1.5529 0.8973 0.8781 0.077 Uiso 1 1 calc R

loop_
_atom_site_aniso_label
_atom_site_aniso_U_11
_atom_site_aniso_U_22
_atom_site_aniso_U_33
_atom_site_aniso_U_23
_atom_site_aniso_U_13
_atom_site_aniso_U_12
Li1 0.038(2) 0.046(2) 0.0308(19) -0.0024(16) 0.0016(15) 0.0019(18)
Li1A 0.0337(19) 0.041(2) 0.036(2) -0.0060(16) -0.0033(16) 0.0041(17)
Li2 0.0320(18) 0.037(2) 0.040(2) -0.0026(16) 0.0034(15) -0.0017(16)
Li2A 0.037(2) 0.0317(19) 0.044(2) -0.0081(16) 0.0019(17) 0.0002(15)
N10 0.0315(9) 0.0438(11) 0.0344(10) -0.0041(8) -0.0021(7) 0.0000(9)
C11 0.0316(12) 0.0692(18) 0.0415(13) -0.0082(12) 0.0032(10) 0.0027(12)
C12 0.0346(12) 0.0514(15) 0.0525(15) -0.0095(12) -0.0100(11) 0.0139(12)
C13 0.069(2) 0.0458(16) 0.087(2) -0.0176(16) -0.0274(18) 0.0208(15)
C14 0.137(4) 0.054(2) 0.083(3) 0.0073(19) -0.019(3) -0.018(2)
C15 0.091(2) 0.0544(19) 0.0582(19) 0.0177(15) -0.0153(18) -0.0148(18)
N16 0.0449(11) 0.0414(11) 0.0364(11) 0.0015(9) -0.0053(9) -0.0028(9)
C17 0.0560(16) 0.0519(16) 0.0413(14) -0.0057(12) -0.0057(12) -0.0072(13)
N20 0.0381(10) 0.0298(9) 0.0273(9) 0.0010(7) 0.0030(7) -0.0021(8)
C21 0.0458(13) 0.0343(12) 0.0334(12) 0.0022(9) 0.0070(10) -0.0052(10)
C22 0.0419(13) 0.0458(14) 0.0386(13) -0.0081(11) 0.0114(10) -0.0087(11)
C23 0.0582(18) 0.0453(16) 0.078(2) -0.0027(15) 0.0281(16) 0.0080(14)
C24 0.121(4) 0.059(2) 0.075(3) -0.0102(18) 0.013(2) 0.007(2)
C25 0.104(3) 0.0468(18) 0.077(2) -0.0194(16) 0.006(2) -0.0146(19)
N26 0.0491(13) 0.099(2) 0.0420(13) -0.0328(13) 0.0112(10) -0.0193(14)
C27 0.065(2) 0.359(11) 0.0406(19) -0.008(4) 0.0016(17) -0.049(4)
C31 0.0374(12) 0.0433(13) 0.0217(10) 0.0007(9) 0.0014(8) -0.0088(10)
C32 0.0405(13) 0.0550(16) 0.0296(12) 0.0006(10) -0.0018(10) -0.0181(12)
C33 0.0599(16) 0.0422(14) 0.0327(12) 0.0009(10) -0.0014(11) -0.0221(12)
C34 0.0629(16) 0.0317(12) 0.0270(11) 0.0022(9) -0.0005(10) -0.0112(11)
C35 0.088(2) 0.0291(12) 0.0335(13) -0.0021(10) 0.0005(13) -0.0125(13)
C36 0.088(2) 0.0281(12) 0.0418(15) -0.0039(10) -0.0065(14) 0.0072(13)
C37 0.0695(18) 0.0348(13) 0.0387(13) -0.0009(10) -0.0090(12) 0.0136(13)
C38 0.0552(15) 0.0301(11) 0.0353(12) -0.0004(10) -0.0089(11) 0.0022(11)
C39 0.0513(14) 0.0287(11) 0.0253(10) 0.0019(8) -0.0030(9) -0.0025(10)
C40 0.0393(12) 0.0304(11) 0.0254(10) 0.0002(8) -0.0012(9) -0.0059(9)
C41 0.0301(10) 0.0265(10) 0.0309(10) -0.0021(8) 0.0015(8) 0.0031(8)
C42 0.0316(11) 0.0301(11) 0.0366(11) -0.0036(9) 0.0059(9) -0.0006(9)
C43 0.0280(10) 0.0333(12) 0.0411(12) -0.0082(10) -0.0026(9) -0.0002(9)
C44 0.0316(11) 0.0317(11) 0.0322(11) -0.0053(9) -0.0013(8) 0.0035(9)
C45 0.0381(12) 0.0400(13) 0.0343(12) -0.0089(10) -0.0076(9) 0.0054(10)
C46 0.0484(14) 0.0469(15) 0.0285(11) -0.0018(10) -0.0064(10) 0.0036(11)
C47 0.0474(14) 0.0423(14) 0.0348(12) 0.0060(10) -0.0015(10) -0.0020(11)
C48 0.0414(13) 0.0383(13) 0.0316(11) -0.0001(9) -0.0021(9) -0.0039(10)
C49 0.0317(11) 0.0286(10) 0.0291(10) -0.0028(8) -0.0005(8) 0.0031(9)
C50 0.0311(10) 0.0284(10) 0.0273(10) -0.0026(8) 0.0002(8) 0.0002(9)
N110 0.0296(9) 0.0283(9) 0.0323(9) -0.0002(7) 0.0047(7) 0.0003(7)
C111 0.0335(11) 0.0268(11) 0.0356(11) 0.0003(9) 0.0052(9) -0.0019(9)
C112 0.0325(11) 0.0275(11) 0.0358(11) 0.0012(9) 0.0058(9) -0.0004(9)
C113 0.0433(13) 0.0419(14) 0.0457(14) 0.0044(11) 0.0107(11) -0.0036(11)
C114 0.0499(15) 0.0567(17) 0.0394(14) 0.0036(12) 0.0144(12) 0.0011(12)
C115 0.0577(16) 0.0423(13) 0.0332(12) -0.0051(10) 0.0078(11) 0.0013(12)
N116 0.0382(10) 0.0336(10) 0.0327(10) -0.0036(8) 0.0037(8) 0.0000(8)
C117 0.0432(13) 0.0454(14) 0.0431(13) 0.0062(11) 0.0002(11) 0.0058(11)
N120 0.0276(9) 0.0386(10) 0.0302(9) -0.0040(8) -0.0014(7) -0.0014(8)
C121 0.0280(10) 0.0460(13) 0.0363(12) -0.0059(10) -0.0018(9) 0.0023(10)
C122 0.0337(11) 0.0406(13) 0.0337(11) -0.0022(9) -0.0020(9) -0.0026(10)
C123 0.0389(13) 0.0631(17) 0.0352(13) -0.0085(11) -0.0029(10) -0.0058(12)
C124 0.0461(15) 0.086(2) 0.0469(16) -0.0263(15) -0.0001(12) -0.0106(15)
C125 0.0420(14) 0.078(2) 0.0488(16) -0.0276(15) 0.0033(12) -0.0050(14)
N126 0.0344(10) 0.0409(11) 0.0415(11) -0.0076(9) 0.0008(8) 0.0006(9)
C127 0.0516(16) 0.0354(14) 0.076(2) -0.0040(13) -0.0063(14) -0.0005(12)
C131 0.0265(10) 0.0298(10) 0.0244(10) -0.0036(8) -0.0011(8) -0.0011(8)
C132 0.0255(10) 0.0304(11) 0.0323(10) 0.0004(9) 0.0027(8) -0.0029(9)
C133 0.0279(10) 0.0346(11) 0.0303(11) -0.0014(9) 0.0013(8) 0.0048(9)
C134 0.0334(11) 0.0305(11) 0.0266(10) -0.0002(8) 0.0003(8) -0.0002(9)
C135 0.0385(12) 0.0333(12) 0.0335(11) -0.0005(9) 0.0022(9) 0.0051(10)
C136 0.0511(14) 0.0250(11) 0.0395(13) -0.0004(9) 0.0026(10) 0.0055(10)
C137 0.0406(12) 0.0340(12) 0.0399(12) 0.0033(10) 0.0027(10) -0.0062(10)
C138 0.0327(11) 0.0329(11) 0.0343(11) -0.0010(9) 0.0024(9) 0.0006(9)
C139 0.0312(11) 0.0302(11) 0.0264(10) -0.0022(8) 0.0013(8) -0.0002(9)
C140 0.0248(10) 0.0315(11) 0.0283(10) -0.0019(8) 0.0004(8) 0.0004(8)
C141 0.0268(10) 0.0282(10) 0.0340(11) -0.0037(9) 0.0040(8) -0.0020(8)
C142 0.0273(10) 0.0417(12) 0.0380(12) -0.0048(10) 0.0027(9) -0.0028(10)
C143 0.0268(10) 0.0464(13) 0.0426(12) -0.0067(11) 0.0090(9) -0.0025(10)
C144 0.0338(11) 0.0331(11) 0.0356(11) -0.0027(9) 0.0065(9) -0.0048(10)
C145 0.0424(13) 0.0414(13) 0.0393(12) -0.0007(11) 0.0132(10) -0.0035(11)
C146 0.0515(14) 0.0405(13) 0.0319(11) 0.0046(10) 0.0100(10) -0.0004(12)
C147 0.0487(14) 0.0377(13) 0.0334(12) 0.0027(10) 0.0008(10) 0.0031(11)
C148 0.0341(11) 0.0342(12) 0.0335(11) 0.0037(9) 0.0034(9) 0.0027(9)
C149 0.0328(11) 0.0276(10) 0.0311(10) 0.0007(9) 0.0048(8) -0.0023(9)
C150 0.0270(10) 0.0259(10) 0.0309(10) -0.0006(8) 0.0031(8) -0.0020(8)
C201 0.073(2) 0.0522(18) 0.085(3) -0.0050(17) -0.0010(18) -0.0207(17)
C202 0.059(2) 0.086(3) 0.071(2) -0.021(2) 0.0114(17) -0.0107(19)
C203 0.0453(17) 0.128(4) 0.060(2) 0.010(2) 0.0115(14) -0.005(2)
C204 0.0365(15) 0.092(3) 0.094(3) 0.011(2) 0.0063(16) 0.0083(17)
C205 0.0455(16) 0.095(3) 0.065(2) -0.0173(19) 0.0054(14) -0.0136(18)
C206 0.0637(19) 0.073(2) 0.0561(18) -0.0026(16) -0.0021(15) -0.0197(18)

loop_
_atom_type_symbol
_atom_type_description
_atom_type_scat_dispersion_real
_atom_type_scat_dispersion_imag
_atom_type_scat_source
C C 0.0033 0.0016 'International Tables Vol C Tables 4.2.6.8 and 6.1.1.4'
H H 0.0000 0.0000 'International Tables Vol C Tables 4.2.6.8 and 6.1.1.4'
N N 0.0061 0.0033 'International Tables Vol C Tables 4.2.6.8 and 6.1.1.4'
Li Li -0.0003 0.0001 'International Tables Vol C Tables 4.2.6.8 and 6.1.1.4'

loop_
_geom_angle_atom_site_label_1
_geom_angle_atom_site_label_2
_geom_angle_atom_site_label_3
_geom_angle
N20 Li1 N26 86.04(17)
N20 Li1 N16 141.3(2)
N26 Li1 N16 109.99(19)
N20 Li1 N10 90.10(16)
N26 Li1 N10 164.4(2)
N16 Li1 N10 82.20(15)
N20 Li1 C31 93.11(16)
N26 Li1 C31 131.8(2)
N16 Li1 C31 100.31(17)
N10 Li1 C31 33.32(10)
N20 Li1 Li1A 50.72(13)
N26 Li1 Li1A 136.1(2)
N16 Li1 Li1A 102.12(18)
N10 Li1 Li1A 44.91(12)
C31 Li1 Li1A 67.11(14)
N20 Li1 C21 31.28(10)
N26 Li1 C21 59.74(13)
N16 Li1 C21 130.4(2)
N10 Li1 C21 120.08(17)
C31 Li1 C21 122.75(17)
Li1A Li1 C21 76.69(15)
N10 Li1A N110 125.5(2)
N10 Li1A N20 96.08(18)
N110 Li1A N20 137.0(2)
N10 Li1A C41 105.28(19)
N110 Li1A C41 112.41(18)
N20 Li1A C41 35.86(10)
N10 Li1A C50 81.29(16)
N110 Li1A C50 109.68(18)
N20 Li1A C50 61.78(12)
C41 Li1A C50 34.37(10)
N10 Li1A Li1 55.62(14)
N110 Li1A Li1 169.6(2)
N20 Li1A Li1 46.59(12)
C41 Li1A Li1 75.42(15)
C50 Li1A Li1 80.69(15)
N10 Li1A C111 93.74(17)
N110 Li1A C111 32.62(9)
N20 Li1A C111 157.83(19)
C41 Li1A C111 122.11(17)
C50 Li1A C111 100.36(15)
Li1 Li1A C111 149.07(19)
N10 Li1A Li2A 145.7(2)
N110 Li1A Li2A 43.99(12)
N20 Li1A Li2A 95.84(16)
C41 Li1A Li2A 68.65(14)
C50 Li1A Li2A 76.31(14)
Li1 Li1A Li2A 142.24(19)
C111 Li1A Li2A 65.63(13)
N120 Li2 N126 86.33(16)
N120 Li2 N116 129.0(2)
N126 Li2 N116 113.9(2)
N120 Li2 C122 61.89(12)
N126 Li2 C122 34.96(10)
N116 Li2 C122 108.59(18)
N120 Li2 Li2A 47.26(13)
N126 Li2 Li2A 129.59(19)
N116 Li2 Li2A 89.48(17)
C122 Li2 Li2A 96.53(16)
N120 Li2 C131 88.13(15)
N126 Li2 C131 150.1(2)
N116 Li2 C131 92.17(15)
C122 Li2 C131 149.87(17)
Li2A Li2 C131 61.15(13)
N110 Li2A N120 109.7(2)
N110 Li2A C141 109.9(2)
N120 Li2A C141 36.73(10)
N110 Li2A C43 142.7(2)
N120 Li2A C43 107.53(18)
C141 Li2A C43 99.36(17)
N110 Li2A C42 121.1(2)
N120 Li2A C42 119.3(2)
C141 Li2A C42 92.86(16)
C43 Li2A C42 32.37(9)
N110 Li2A C150 80.86(16)
N120 Li2A C150 61.98(13)
C141 Li2A C150 33.31(9)
C43 Li2A C150 116.87(18)
C42 Li2A C150 94.45(16)
N110 Li2A Li2 72.01(15)
N120 Li2A Li2 46.08(12)
C141 Li2A Li2 75.07(15)
C43 Li2A Li2 139.9(2)
C42 Li2A Li2 165.2(2)
C150 Li2A Li2 80.26(15)
N110 Li2A Li1A 46.74(13)
N120 Li2A Li1A 145.7(2)
C141 Li2A Li1A 118.7(2)
C43 Li2A Li1A 99.06(16)
C42 Li2A Li1A 74.48(14)
C150 Li2A Li1A 86.99(16)
Li2 Li2A Li1A 118.70(18)
C31 N10 C11 119.6(2)
C31 N10 Li1A 118.60(19)
C11 N10 Li1A 121.7(2)
C31 N10 Li1 80.80(17)
C11 N10 Li1 106.46(17)
Li1A N10 Li1 79.47(18)
N10 C11 C12 112.4(2)
N16 C12 C13 101.6(3)
N16 C12 C11 113.8(2)
C13 C12 C11 116.7(2)
C14 C13 C12 106.5(3)
C15 C14 C13 103.9(3)
N16 C15 C14 103.2(3)
C17 N16 C12 113.7(2)
C17 N16 C15 109.7(2)
C12 N16 C15 103.9(2)
C17 N16 Li1 108.1(2)
C12 N16 Li1 103.99(17)
C15 N16 Li1 117.4(2)
C41 N20 C21 118.6(2)
C41 N20 Li1 132.1(2)
C21 N20 Li1 103.92(18)
C41 N20 Li1A 78.10(16)
C21 N20 Li1A 140.84(19)
Li1 N20 Li1A 82.70(17)
N20 C21 C22 109.07(19)
N20 C21 Li1 44.80(13)
C22 C21 Li1 80.52(16)
N26 C22 C21 111.5(2)
N26 C22 C23 104.5(2)
C21 C22 C23 113.2(2)
C24 C23 C22 107.2(3)
C25 C24 C23 101.6(3)
C24 C25 N26 109.6(3)
C27 N26 C22 112.0(3)
C27 N26 C25 114.2(4)
C22 N26 C25 101.4(3)
C27 N26 Li1 119.5(3)
C22 N26 Li1 102.79(18)
C25 N26 Li1 104.8(2)
N10 C31 C40 119.1(2)
N10 C31 C32 125.0(2)
C40 C31 C32 115.8(2)
N10 C31 Li1 65.88(16)
C40 C31 Li1 92.93(16)
C32 C31 Li1 110.34(17)
C33 C32 C31 122.9(2)
C32 C33 C34 121.5(2)
C33 C34 C39 117.8(2)
C33 C34 C35 122.2(2)
C39 C34 C35 120.0(3)
C36 C35 C34 121.6(3)
C35 C36 C37 119.5(3)
C38 C37 C36 120.6(3)
C37 C38 C39 122.1(2)
C38 C39 C40 122.8(2)
C38 C39 C34 116.2(2)
C40 C39 C34 121.0(2)
C31 C40 C39 120.3(2)
C31 C40 C50 123.4(2)
C39 C40 C50 116.3(2)
N20 C41 C50 118.66(19)
N20 C41 C42 124.0(2)
C50 C41 C42 117.2(2)
N20 C41 Li1A 66.05(15)
C50 C41 Li1A 81.96(17)
C42 C41 Li1A 119.78(18)
C43 C42 C41 122.1(2)
C43 C42 Li2A 72.64(17)
C41 C42 Li2A 92.55(16)
C42 C43 C44 121.4(2)
C42 C43 Li2A 74.99(17)
C44 C43 Li2A 89.33(17)
C43 C44 C45 122.1(2)
C43 C44 C49 117.99(19)
C45 C44 C49 119.9(2)
C46 C45 C44 121.0(2)
C45 C46 C47 119.7(2)
C48 C47 C46 121.0(2)
C47 C48 C49 121.4(2)
C48 C49 C44 117.02(19)
C48 C49 C50 122.2(2)
C44 C49 C50 120.8(2)
C41 C50 C49 120.12(19)
C41 C50 C40 120.45(18)
C49 C50 C40 118.39(19)
C41 C50 Li1A 63.67(15)
C49 C50 Li1A 120.73(17)
C40 C50 Li1A 95.20(16)
C131 N110 C111 114.95(17)
C131 N110 Li2A 112.58(18)
C111 N110 Li2A 120.86(19)
C131 N110 Li1A 117.41(18)
C111 N110 Li1A 98.19(17)
Li2A N110 Li1A 89.27(17)
N110 C111 C112 115.32(18)
N110 C111 Li1A 49.19(13)
C112 C111 Li1A 164.28(17)
N116 C112 C111 115.25(18)
N116 C112 C113 105.76(19)
C111 C112 C113 116.11(19)
C112 C113 C114 103.9(2)
C115 C114 C113 104.8(2)
N116 C115 C114 107.2(2)
C117 N116 C115 109.2(2)
C117 N116 C112 111.60(19)
C115 N116 C112 101.20(18)
C117 N116 Li2 111.90(19)
C115 N116 Li2 116.30(19)
C112 N116 Li2 106.12(17)
C141 N120 C121 115.26(18)
C141 N120 Li2 132.33(18)
C121 N120 Li2 106.88(18)
C141 N120 Li2A 80.86(17)
C121 N120 Li2A 132.9(2)
Li2 N120 Li2A 86.67(18)
N120 C121 C122 110.15(18)
N126 C122 C121 113.20(19)
N126 C122 C123 105.9(2)
C121 C122 C123 115.0(2)
N126 C122 Li2 53.63(14)
C121 C122 Li2 80.99(15)
C123 C122 Li2 159.0(2)
C124 C123 C122 104.8(2)
C123 C124 C125 104.2(2)
N126 C125 C124 106.6(2)
C127 N126 C125 109.5(2)
C127 N126 C122 112.9(2)
C125 N126 C122 101.4(2)
C127 N126 Li2 106.3(2)
C125 N126 Li2 133.1(2)
C122 N126 Li2 91.42(17)
N110 C131 C140 121.24(19)
N110 C131 C132 122.45(19)
C140 C131 C132 116.30(19)
N110 C131 Li2 79.29(14)
C140 C131 Li2 81.80(14)
C132 C131 Li2 110.24(15)
C133 C132 C131 122.8(2)
C132 C133 C134 120.8(2)
C133 C134 C135 121.8(2)
C133 C134 C139 117.6(2)
C135 C134 C139 120.6(2)
C136 C135 C134 120.9(2)
C135 C136 C137 119.7(2)
C138 C137 C136 120.6(2)
C137 C138 C139 121.9(2)
C138 C139 C134 116.3(2)
C138 C139 C140 122.8(2)
C134 C139 C140 120.9(2)
C131 C140 C139 120.38(19)
C131 C140 C150 123.43(19)
C139 C140 C150 116.18(19)
N120 C141 C150 119.32(18)
N120 C141 C142 122.66(19)
C150 C141 C142 118.0(2)
N120 C141 Li2A 62.41(15)
C150 C141 Li2A 84.16(16)
C142 C141 Li2A 123.39(19)
C143 C142 C141 121.7(2)
C142 C143 C144 121.4(2)
C143 C144 C145 121.7(2)
C143 C144 C149 118.6(2)
C145 C144 C149 119.7(2)
C146 C145 C144 121.1(2)
C145 C146 C147 119.7(2)
C148 C147 C146 121.0(2)
C147 C148 C149 120.9(2)
C148 C149 C144 117.5(2)
C148 C149 C150 122.37(19)
C144 C149 C150 120.08(19)
C141 C150 C149 120.07(19)
C141 C150 C140 121.01(18)
C149 C150 C140 117.68(18)
C141 C150 Li2A 62.53(15)
C149 C150 Li2A 127.46(17)
C140 C150 Li2A 91.30(16)
C206 C201 C202 120.3(4)
C203 C202 C201 119.3(4)
C204 C203 C202 120.8(4)
C203 C204 C205 119.1(4)
C206 C205 C204 120.6(3)
C205 C206 C201 119.9(3)

loop_
_geom_bond_atom_site_label_1
_geom_bond_atom_site_label_2
_geom_bond_distance
Li1 N20 1.975(4)
Li1 N26 2.174(4)
Li1 N16 2.204(4)
Li1 N10 2.264(4)
Li1 C31 2.448(5)
Li1 Li1A 2.697(6)
Li1 C21 2.720(5)
Li1A N10 1.936(4)
Li1A N110 2.070(4)
Li1A N20 2.104(4)
Li1A C41 2.253(4)
Li1A C50 2.489(4)
Li1A C111 2.707(4)
Li1A Li2A 2.842(5)
Li2 N120 1.992(4)
Li2 N126 2.097(4)
Li2 N116 2.112(4)
Li2 C122 2.604(4)
Li2 Li2A 2.761(6)
Li2 C131 2.768(4)
Li2A N110 1.974(4)
Li2A N120 2.031(4)
Li2A C141 2.263(5)
Li2A C43 2.437(5)
Li2A C42 2.466(5)
Li2A C150 2.537(5)
N10 C31 1.362(3)
N10 C11 1.462(3)
C11 C12 1.529(4)
C12 N16 1.463(3)
C12 C13 1.525(4)
C13 C14 1.511(6)
C14 C15 1.495(5)
C15 N16 1.464(4)
N16 C17 1.456(3)
N20 C41 1.349(3)
N20 C21 1.455(3)
C21 C22 1.522(3)
C22 N26 1.483(3)
C22 C23 1.528(4)
C23 C24 1.452(5)
C24 C25 1.391(6)
C25 N26 1.611(5)
N26 C27 1.393(5)
C31 C40 1.419(3)
C31 C32 1.448(3)
C32 C33 1.353(4)
C33 C34 1.401(4)
C34 C39 1.425(3)
C34 C35 1.425(4)
C35 C36 1.338(5)
C36 C37 1.407(4)
C37 C38 1.373(4)
C38 C39 1.419(4)
C39 C40 1.421(3)
C40 C50 1.500(3)
C41 C50 1.419(3)
C41 C42 1.447(3)
C42 C43 1.367(3)
C43 C44 1.419(3)
C44 C45 1.421(3)
C44 C49 1.428(3)
C45 C46 1.361(4)
C46 C47 1.401(4)
C47 C48 1.373(3)
C48 C49 1.419(3)
C49 C50 1.430(3)
N110 C131 1.383(3)
N110 C111 1.474(3)
C111 C112 1.522(3)
C112 N116 1.495(3)
C112 C113 1.527(3)
C113 C114 1.538(4)
C114 C115 1.528(4)
C115 N116 1.482(3)
N116 C117 1.474(3)
N120 C141 1.370(3)
N120 C121 1.460(3)
C121 C122 1.492(3)
C122 N126 1.492(3)
C122 C123 1.536(3)
C123 C124 1.531(4)
C124 C125 1.545(4)
C125 N126 1.483(3)
N126 C127 1.470(4)
C131 C140 1.402(3)
C131 C132 1.444(3)
C132 C133 1.363(3)
C133 C134 1.411(3)
C134 C135 1.412(3)
C134 C139 1.425(3)
C135 C136 1.353(4)
C136 C137 1.403(4)
C137 C138 1.367(3)
C138 C139 1.417(3)
C139 C140 1.426(3)
C140 C150 1.499(3)
C141 C150 1.400(3)
C141 C142 1.440(3)
C142 C143 1.364(3)
C143 C144 1.407(3)
C144 C145 1.416(3)
C144 C149 1.422(3)
C145 C146 1.359(4)
C146 C147 1.400(4)
C147 C148 1.374(3)
C148 C149 1.419(3)
C149 C150 1.438(3)
C201 C206 1.370(5)
C201 C202 1.376(6)
C202 C203 1.369(6)
C203 C204 1.369(5)
C204 C205 1.380(5)
C205 C206 1.355(5)

loop_
_geom_torsion_atom_site_label_1
_geom_torsion_atom_site_label_2
_geom_torsion_atom_site_label_3
_geom_torsion_atom_site_label_4
_geom_torsion
N20 Li1 Li1A N10 145.5(2)
N26 Li1 Li1A N10 157.7(3)
N16 Li1 Li1A N10 -65.67(17)
C31 Li1 Li1A N10 30.54(12)
C21 Li1 Li1A N10 165.23(18)
N20 Li1 Li1A N110 -114.8(12)
N26 Li1 Li1A N110 -102.5(12)
N16 Li1 Li1A N110 34.1(13)
N10 Li1 Li1A N110 99.7(12)
C31 Li1 Li1A N110 130.3(12)
C21 Li1 Li1A N110 -95.1(12)
N26 Li1 Li1A N20 12.3(3)
N16 Li1 Li1A N20 148.9(2)
N10 Li1 Li1A N20 -145.5(2)
C31 Li1 Li1A N20 -114.93(18)
C21 Li1 Li1A N20 19.76(11)
N20 Li1 Li1A C41 24.94(12)
N26 Li1 Li1A C41 37.2(3)
N16 Li1 Li1A C41 173.81(19)
N10 Li1 Li1A C41 -120.53(19)
C31 Li1 Li1A C41 -89.99(15)
C21 Li1 Li1A C41 44.70(12)
N20 Li1 Li1A C50 59.69(14)
N26 Li1 Li1A C50 72.0(3)
N16 Li1 Li1A C50 -151.44(18)
N10 Li1 Li1A C50 -85.77(16)
C31 Li1 Li1A C50 -55.24(12)
C21 Li1 Li1A C50 79.45(13)
N20 Li1 Li1A C111 154.3(4)
N26 Li1 Li1A C111 166.6(3)
N16 Li1 Li1A C111 -56.8(4)
N10 Li1 Li1A C111 8.9(3)
C31 Li1 Li1A C111 39.4(4)
C21 Li1 Li1A C111 174.1(3)
N20 Li1 Li1A Li2A 6.8(3)
N26 Li1 Li1A Li2A 19.1(5)
N16 Li1 Li1A Li2A 155.7(3)
N10 Li1 Li1A Li2A -138.7(4)
C31 Li1 Li1A Li2A -108.1(3)
C21 Li1 Li1A Li2A 26.6(3)
N120 Li2 Li2A N110 143.7(2)
N126 Li2 Li2A N110 172.4(3)
N116 Li2 Li2A N110 -66.36(16)
C122 Li2 Li2A N110 -175.02(17)
C131 Li2 Li2A N110 26.41(10)
N126 Li2 Li2A N120 28.7(2)
N116 Li2 Li2A N120 149.9(2)
C122 Li2 Li2A N120 41.28(14)
C131 Li2 Li2A N120 -117.29(18)
N120 Li2 Li2A C141 26.51(12)
N126 Li2 Li2A C141 55.2(3)
N116 Li2 Li2A C141 176.46(17)
C122 Li2 Li2A C141 67.80(15)
C131 Li2 Li2A C141 -90.78(14)
N120 Li2 Li2A C43 -60.3(3)
N126 Li2 Li2A C43 -31.6(5)
N116 Li2 Li2A C43 89.6(3)
C122 Li2 Li2A C43 -19.0(3)
C131 Li2 Li2A C43 -177.6(3)
N120 Li2 Li2A C42 -9.9(8)
N126 Li2 Li2A C42 18.8(10)
N116 Li2 Li2A C42 140.1(8)
C122 Li2 Li2A C42 31.4(9)
C131 Li2 Li2A C42 -127.1(8)
N120 Li2 Li2A C150 60.23(14)
N126 Li2 Li2A C150 88.9(3)
N116 Li2 Li2A C150 -149.83(16)
C122 Li2 Li2A C150 101.52(15)
C131 Li2 Li2A C150 -57.06(11)
N120 Li2 Li2A Li1A 141.3(3)
N126 Li2 Li2A Li1A 170.0(2)
N116 Li2 Li2A Li1A -68.7(2)
C122 Li2 Li2A Li1A -177.38(18)
C131 Li2 Li2A Li1A 24.04(18)
N10 Li1A Li2A N110 88.0(4)
N20 Li1A Li2A N110 -162.2(2)
C41 Li1A Li2A N110 173.9(2)
C50 Li1A Li2A N110 138.7(2)
Li1 Li1A Li2A N110 -167.2(4)
C111 Li1A Li2A N110 30.45(11)
N10 Li1A Li2A N120 144.1(4)
N110 Li1A Li2A N120 56.2(4)
N20 Li1A Li2A N120 -106.1(4)
C41 Li1A Li2A N120 -129.9(4)
C50 Li1A Li2A N120 -165.1(4)
Li1 Li1A Li2A N120 -111.0(4)
C111 Li1A Li2A N120 86.6(4)
N10 Li1A Li2A C141 179.0(3)
N110 Li1A Li2A C141 91.1(2)
N20 Li1A Li2A C141 -71.2(2)
C41 Li1A Li2A C141 -95.0(2)
C50 Li1A Li2A C141 -130.2(2)
Li1 Li1A Li2A C141 -76.1(4)
C111 Li1A Li2A C141 121.5(2)
N10 Li1A Li2A C43 -75.0(4)
N110 Li1A Li2A C43 -163.0(2)
N20 Li1A Li2A C43 34.8(2)
C41 Li1A Li2A C43 10.95(15)
C50 Li1A Li2A C43 -24.27(15)
Li1 Li1A Li2A C43 29.8(4)
C111 Li1A Li2A C43 -132.55(17)
N10 Li1A Li2A C42 -96.3(4)
N110 Li1A Li2A C42 175.7(2)
N20 Li1A Li2A C42 13.51(15)
C41 Li1A Li2A C42 -10.32(11)
C50 Li1A Li2A C42 -45.54(12)
Li1 Li1A Li2A C42 8.6(3)
C111 Li1A Li2A C42 -153.81(16)
N10 Li1A Li2A C150 168.3(3)
N110 Li1A Li2A C150 80.27(16)
N20 Li1A Li2A C150 -81.96(17)
C41 Li1A Li2A C150 -105.79(15)
C50 Li1A Li2A C150 -141.01(15)
Li1 Li1A Li2A C150 -86.9(3)
C111 Li1A Li2A C150 110.72(14)
N10 Li1A Li2A Li2 91.1(4)
N110 Li1A Li2A Li2 3.09(18)
N20 Li1A Li2A Li2 -159.1(2)
C41 Li1A Li2A Li2 177.0(2)
C50 Li1A Li2A Li2 141.8(2)
Li1 Li1A Li2A Li2 -164.1(3)
C111 Li1A Li2A Li2 33.54(19)
N110 Li1A N10 C31 119.3(3)
N20 Li1A N10 C31 -48.9(2)
C41 Li1A N10 C31 -13.6(3)
C50 Li1A N10 C31 11.3(2)
Li1 Li1A N10 C31 -73.3(2)
C111 Li1A N10 C31 111.21(19)
Li2A Li1A N10 C31 60.8(4)
N110 Li1A N10 C11 -64.4(3)
N20 Li1A N10 C11 127.4(2)
C41 Li1A N10 C11 162.74(19)
C50 Li1A N10 C11 -172.42(19)
Li1 Li1A N10 C11 102.9(2)
C111 Li1A N10 C11 -72.5(2)
Li2A Li1A N10 C11 -122.9(3)
N110 Li1A N10 Li1 -167.4(3)
N20 Li1A N10 Li1 24.46(16)
C41 Li1A N10 Li1 59.79(18)
C50 Li1A N10 Li1 84.63(14)
C111 Li1A N10 Li1 -175.45(16)
Li2A Li1A N10 Li1 134.2(4)
N20 Li1 N10 C31 95.53(18)
N26 Li1 N10 C31 20.1(8)
N16 Li1 N10 C31 -122.50(17)
Li1A Li1 N10 C31 121.55(19)
C21 Li1 N10 C31 104.9(2)
N20 Li1 N10 C11 -146.2(2)
N26 Li1 N10 C11 138.3(8)
N16 Li1 N10 C11 -4.2(2)
C31 Li1 N10 C11 118.3(2)
Li1A Li1 N10 C11 -120.2(2)
C21 Li1 N10 C11 -136.9(2)
N20 Li1 N10 Li1A -26.03(18)
N26 Li1 N10 Li1A -101.5(8)
N16 Li1 N10 Li1A 115.95(18)
C31 Li1 N10 Li1A -121.55(19)
C21 Li1 N10 Li1A -16.7(2)
C31 N10 C11 C12 117.7(3)
Li1A N10 C11 C12 -58.5(3)
Li1 N10 C11 C12 29.1(3)
N10 C11 C12 N16 -53.4(3)
N10 C11 C12 C13 64.5(3)
N16 C12 C13 C14 -22.8(3)
C11 C12 C13 C14 -147.2(3)
C12 C13 C14 C15 -4.2(4)
C13 C14 C15 N16 29.8(4)
C13 C12 N16 C17 161.3(2)
C11 C12 N16 C17 -72.4(3)
C13 C12 N16 C15 42.1(3)
C11 C12 N16 C15 168.4(2)
C13 C12 N16 Li1 -81.3(2)
C11 C12 N16 Li1 45.0(3)
C14 C15 N16 C17 -167.9(3)
C14 C15 N16 C12 -45.9(4)
C14 C15 N16 Li1 68.2(4)
N20 Li1 N16 C17 -179.7(3)
N26 Li1 N16 C17 -70.0(3)
N10 Li1 N16 C17 99.97(19)
C31 Li1 N16 C17 71.9(2)
Li1A Li1 N16 C17 140.5(2)
C21 Li1 N16 C17 -136.8(2)
N20 Li1 N16 C12 59.1(4)
N26 Li1 N16 C12 168.7(2)
N10 Li1 N16 C12 -21.2(2)
C31 Li1 N16 C12 -49.3(2)
Li1A Li1 N16 C12 19.2(2)
C21 Li1 N16 C12 102.0(3)
N20 Li1 N16 C15 -55.1(4)
N26 Li1 N16 C15 54.6(3)
N10 Li1 N16 C15 -135.4(2)
C31 Li1 N16 C15 -163.5(2)
Li1A Li1 N16 C15 -94.9(3)
C21 Li1 N16 C15 -12.1(4)
N26 Li1 N20 C41 121.8(2)
N16 Li1 N20 C41 -120.7(3)
N10 Li1 N20 C41 -43.1(3)
C31 Li1 N20 C41 -9.9(3)
Li1A Li1 N20 C41 -66.7(3)
C21 Li1 N20 C41 152.6(3)
N26 Li1 N20 C21 -30.8(2)
N16 Li1 N20 C21 86.7(4)
N10 Li1 N20 C21 164.27(16)
C31 Li1 N20 C21 -162.53(16)
Li1A Li1 N20 C21 140.7(2)
N26 Li1 N20 Li1A -171.50(19)
N16 Li1 N20 Li1A -54.0(3)
N10 Li1 N20 Li1A 23.59(16)
C31 Li1 N20 Li1A 56.79(17)
C21 Li1 N20 Li1A -140.7(2)
N10 Li1A N20 C41 107.77(19)
N110 Li1A N20 C41 -58.1(3)
C50 Li1A N20 C41 31.06(12)
Li1 Li1A N20 C41 135.84(19)
C111 Li1A N20 C41 -8.0(5)
Li2A Li1A N20 C41 -39.98(16)
N10 Li1A N20 C21 -131.2(3)
N110 Li1A N20 C21 63.0(5)
C41 Li1A N20 C21 121.1(3)
C50 Li1A N20 C21 152.1(3)
Li1 Li1A N20 C21 -103.1(3)
C111 Li1A N20 C21 113.0(5)
Li2A Li1A N20 C21 81.1(3)
N10 Li1A N20 Li1 -28.07(19)
N110 Li1A N20 Li1 166.1(3)
C41 Li1A N20 Li1 -135.84(19)
C50 Li1A N20 Li1 -104.78(16)
C111 Li1A N20 Li1 -143.9(6)
Li2A Li1A N20 Li1 -175.82(19)
C41 N20 C21 C22 -103.7(2)
Li1 N20 C21 C22 53.4(2)
Li1A N20 C21 C22 149.0(3)
C41 N20 C21 Li1 -157.1(3)
Li1A N20 C21 Li1 95.6(3)
N26 Li1 C21 N20 143.7(2)
N16 Li1 C21 N20 -125.0(3)
N10 Li1 C21 N20 -18.26(19)
C31 Li1 C21 N20 20.88(19)
Li1A Li1 C21 N20 -30.26(16)
N20 Li1 C21 C22 -129.7(2)
N26 Li1 C21 C22 14.06(17)
N16 Li1 C21 C22 105.4(3)
N10 Li1 C21 C22 -147.9(2)
C31 Li1 C21 C22 -108.8(2)
Li1A Li1 C21 C22 -159.93(19)
N20 C21 C22 N26 -54.3(3)
Li1 C21 C22 N26 -19.3(2)
N20 C21 C22 C23 63.1(3)
Li1 C21 C22 C23 98.1(2)
N26 C22 C23 C24 -31.9(3)
C21 C22 C23 C24 -153.3(3)
C22 C23 C24 C25 40.5(4)
C23 C24 C25 N26 -33.4(4)
C21 C22 N26 C27 -104.8(4)
C23 C22 N26 C27 132.6(4)
C21 C22 N26 C25 133.0(2)
C23 C22 N26 C25 10.4(3)
C21 C22 N26 Li1 24.7(3)
C23 C22 N26 Li1 -97.8(2)
C24 C25 N26 C27 -106.4(4)
C24 C25 N26 C22 14.3(4)
C24 C25 N26 Li1 121.0(3)
N20 Li1 N26 C27 128.1(4)
N16 Li1 N26 C27 -15.7(5)
N10 Li1 N26 C27 -155.9(8)
C31 Li1 N26 C27 -141.2(4)
Li1A Li1 N26 C27 118.6(5)
C21 Li1 N26 C27 110.2(4)
N20 Li1 N26 C22 3.3(2)
N16 Li1 N26 C22 -140.5(2)
N10 Li1 N26 C22 79.3(9)
C31 Li1 N26 C22 94.0(3)
Li1A Li1 N26 C22 -6.2(4)
C21 Li1 N26 C22 -14.61(18)
N20 Li1 N26 C25 -102.3(2)
N16 Li1 N26 C25 113.8(3)
N10 Li1 N26 C25 -26.3(9)
C31 Li1 N26 C25 -11.7(3)
Li1A Li1 N26 C25 -111.8(3)
C21 Li1 N26 C25 -120.3(2)
C11 N10 C31 C40 176.9(2)
Li1A N10 C31 C40 -6.7(3)
Li1 N10 C31 C40 -79.3(2)
C11 N10 C31 C32 -5.1(3)
Li1A N10 C31 C32 171.3(2)
Li1 N10 C31 C32 98.7(2)
C11 N10 C31 Li1 -103.8(2)
Li1A N10 C31 Li1 72.6(2)
N20 Li1 C31 N10 -85.43(18)
N26 Li1 C31 N10 -172.9(3)
N16 Li1 C31 N10 58.14(18)
Li1A Li1 C31 N10 -40.77(14)
C21 Li1 C31 N10 -96.1(2)
N20 Li1 C31 C40 35.3(2)
N26 Li1 C31 C40 -52.2(3)
N16 Li1 C31 C40 178.88(18)
N10 Li1 C31 C40 120.7(2)
Li1A Li1 C31 C40 79.97(16)
C21 Li1 C31 C40 24.6(2)
N20 Li1 C31 C32 154.3(2)
N26 Li1 C31 C32 66.8(3)
N16 Li1 C31 C32 -62.2(2)
N10 Li1 C31 C32 -120.3(2)
Li1A Li1 C31 C32 -161.1(2)
C21 Li1 C31 C32 143.6(2)
N10 C31 C32 C33 -171.0(2)
C40 C31 C32 C33 7.1(3)
Li1 C31 C32 C33 -96.8(3)
C31 C32 C33 C34 0.3(4)
C32 C33 C34 C39 -5.0(4)
C32 C33 C34 C35 172.9(2)
C33 C34 C35 C36 -176.6(3)
C39 C34 C35 C36 1.2(4)
C34 C35 C36 C37 -1.7(4)
C35 C36 C37 C38 0.2(4)
C36 C37 C38 C39 1.7(4)
C37 C38 C39 C40 174.4(2)
C37 C38 C39 C34 -2.1(3)
C33 C34 C39 C38 178.6(2)
C35 C34 C39 C38 0.6(3)
C33 C34 C39 C40 2.1(3)
C35 C34 C39 C40 -175.9(2)
N10 C31 C40 C39 168.5(2)
C32 C31 C40 C39 -9.7(3)
Li1 C31 C40 C39 104.6(2)
N10 C31 C40 C50 -8.4(3)
C32 C31 C40 C50 173.4(2)
Li1 C31 C40 C50 -72.3(2)
C38 C39 C40 C31 -170.8(2)
C34 C39 C40 C31 5.5(3)
C38 C39 C40 C50 6.3(3)
C34 C39 C40 C50 -177.4(2)
C21 N20 C41 C50 152.7(2)
Li1 N20 C41 C50 3.2(4)
Li1A N20 C41 C50 -65.3(2)
C21 N20 C41 C42 -31.1(3)
Li1 N20 C41 C42 179.4(2)
Li1A N20 C41 C42 110.8(2)
C21 N20 C41 Li1A -142.0(2)
Li1 N20 C41 Li1A 68.6(3)
N10 Li1A C41 N20 -79.0(2)
N110 Li1A C41 N20 141.2(2)
C50 Li1A C41 N20 -126.36(19)
Li1 Li1A C41 N20 -31.53(15)
C111 Li1A C41 N20 176.4(2)
Li2A Li1A C41 N20 136.66(18)
N10 Li1A C41 C50 47.4(2)
N110 Li1A C41 C50 -92.4(2)
N20 Li1A C41 C50 126.36(19)
Li1 Li1A C41 C50 94.83(16)
C111 Li1A C41 C50 -57.2(2)
Li2A Li1A C41 C50 -96.98(16)
N10 Li1A C41 C42 164.1(2)
N110 Li1A C41 C42 24.4(3)
N20 Li1A C41 C42 -116.8(2)
C50 Li1A C41 C42 116.8(2)
Li1 Li1A C41 C42 -148.4(2)
C111 Li1A C41 C42 59.6(3)
Li2A Li1A C41 C42 19.8(2)
N20 C41 C42 C43 -172.2(2)
C50 C41 C42 C43 4.1(3)
Li1A C41 C42 C43 -92.4(3)
N20 C41 C42 Li2A -101.1(2)
C50 C41 C42 Li2A 75.1(2)
Li1A C41 C42 Li2A -21.4(2)
N110 Li2A C42 C43 141.6(3)
N120 Li2A C42 C43 -76.1(2)
C141 Li2A C42 C43 -103.03(19)
C150 Li2A C42 C43 -136.37(18)
Li2 Li2A C42 C43 -68.0(8)
Li1A Li2A C42 C43 138.00(19)
N110 Li2A C42 C41 18.7(3)
N120 Li2A C42 C41 160.9(2)
C141 Li2A C42 C41 134.05(18)
C43 Li2A C42 C41 -122.9(2)
C150 Li2A C42 C41 100.70(17)
Li2 Li2A C42 C41 169.1(8)
Li1A Li2A C42 C41 15.08(16)
C41 C42 C43 C44 2.1(3)
Li2A C42 C43 C44 -79.8(2)
C41 C42 C43 Li2A 81.9(2)
N110 Li2A C43 C42 -61.3(4)
N120 Li2A C43 C42 117.4(2)
C141 Li2A C43 C42 80.47(19)
C150 Li2A C43 C42 50.5(2)
Li2 Li2A C43 C42 158.4(3)
Li1A Li2A C43 C42 -40.76(18)
N110 Li2A C43 C44 61.5(4)
N120 Li2A C43 C44 -119.8(2)
C141 Li2A C43 C44 -156.72(18)
C42 Li2A C43 C44 122.8(2)
C150 Li2A C43 C44 173.27(19)
Li2 Li2A C43 C44 -78.8(3)
Li1A Li2A C43 C44 82.05(18)
C42 C43 C44 C45 177.4(2)
Li2A C43 C44 C45 105.4(2)
C42 C43 C44 C49 -4.6(3)
Li2A C43 C44 C49 -76.5(2)
C43 C44 C45 C46 178.1(2)
C49 C44 C45 C46 0.1(3)
C44 C45 C46 C47 0.3(4)
C45 C46 C47 C48 -1.0(4)
C46 C47 C48 C49 1.4(4)
C47 C48 C49 C44 -0.9(3)
C47 C48 C49 C50 -179.7(2)
C43 C44 C49 C48 -177.9(2)
C45 C44 C49 C48 0.2(3)
C43 C44 C49 C50 0.9(3)
C45 C44 C49 C50 179.0(2)
N20 C41 C50 C49 168.8(2)
C42 C41 C50 C49 -7.6(3)
Li1A C41 C50 C49 111.8(2)
N20 C41 C50 C40 -23.0(3)
C42 C41 C50 C40 160.6(2)
Li1A C41 C50 C40 -80.0(2)
N20 C41 C50 Li1A 57.0(2)
C42 C41 C50 Li1A -119.4(2)
C48 C49 C50 C41 -175.9(2)
C44 C49 C50 C41 5.3(3)
C48 C49 C50 C40 15.6(3)
C44 C49 C50 C40 -163.1(2)
C48 C49 C50 Li1A -100.5(3)
C44 C49 C50 Li1A 80.7(3)
C31 C40 C50 C41 76.6(3)
C39 C40 C50 C41 -100.4(2)
C31 C40 C50 C49 -115.0(2)
C39 C40 C50 C49 68.0(3)
C31 C40 C50 Li1A 14.2(2)
C39 C40 C50 Li1A -162.79(19)
N10 Li1A C50 C41 -134.13(19)
N110 Li1A C50 C41 101.2(2)
N20 Li1A C50 C41 -32.37(13)
Li1 Li1A C50 C41 -77.75(16)
C111 Li1A C50 C41 133.63(18)
Li2A Li1A C50 C41 72.08(16)
N10 Li1A C50 C49 114.9(2)
N110 Li1A C50 C49 -9.7(3)
N20 Li1A C50 C49 -143.3(2)
C41 Li1A C50 C49 -110.9(2)
Li1 Li1A C50 C49 171.33(19)
C111 Li1A C50 C49 22.7(2)
Li2A Li1A C50 C49 -38.8(2)
N10 Li1A C50 C40 -12.60(17)
N110 Li1A C50 C40 -137.28(19)
N20 Li1A C50 C40 89.15(15)
C41 Li1A C50 C40 121.52(19)
Li1 Li1A C50 C40 43.78(17)
C111 Li1A C50 C40 -104.84(16)
Li2A Li1A C50 C40 -166.40(17)
N120 Li2A N110 C131 -30.6(3)
C141 Li2A N110 C131 8.5(3)
C43 Li2A N110 C131 148.0(3)
C42 Li2A N110 C131 114.8(2)
C150 Li2A N110 C131 25.06(18)
Li2 Li2A N110 C131 -57.59(18)
Li1A Li2A N110 C131 119.6(2)
N120 Li2A N110 C111 110.7(2)
C141 Li2A N110 C111 149.81(18)
C43 Li2A N110 C111 -70.6(4)
C42 Li2A N110 C111 -103.9(3)
C150 Li2A N110 C111 166.39(17)
Li2 Li2A N110 C111 83.7(2)
Li1A Li2A N110 C111 -99.1(2)
N120 Li2A N110 Li1A -150.2(2)
C141 Li2A N110 Li1A -111.1(2)
C43 Li2A N110 Li1A 28.5(4)
C42 Li2A N110 Li1A -4.8(2)
C150 Li2A N110 Li1A -94.50(15)
Li2 Li2A N110 Li1A -177.15(17)
N10 Li1A N110 C131 108.6(3)
N20 Li1A N110 C131 -88.8(3)
C41 Li1A N110 C131 -121.3(2)
C50 Li1A N110 C131 -158.12(17)
Li1 Li1A N110 C131 16.1(13)
C111 Li1A N110 C131 123.7(2)
Li2A Li1A N110 C131 -115.2(2)
N10 Li1A N110 C111 -15.1(3)
N20 Li1A N110 C111 147.5(3)
C41 Li1A N110 C111 115.0(2)
C50 Li1A N110 C111 78.2(2)
Li1 Li1A N110 C111 -107.6(12)
Li2A Li1A N110 C111 121.09(19)
N10 Li1A N110 Li2A -136.2(3)
N20 Li1A N110 Li2A 26.4(3)
C41 Li1A N110 Li2A -6.1(2)
C50 Li1A N110 Li2A -42.9(2)
Li1 Li1A N110 Li2A 131.3(12)
C111 Li1A N110 Li2A -121.09(19)
C131 N110 C111 C112 57.7(2)
Li2A N110 C111 C112 -82.7(2)
Li1A N110 C111 C112 -176.81(19)
C131 N110 C111 Li1A -125.5(2)
Li2A N110 C111 Li1A 94.1(2)
N10 Li1A C111 N110 167.7(2)
N20 Li1A C111 N110 -76.1(5)
C41 Li1A C111 N110 -81.6(2)
C50 Li1A C111 N110 -110.5(2)
Li1 Li1A C111 N110 160.4(4)
Li2A Li1A C111 N110 -40.76(15)
N10 Li1A C111 C112 178.4(6)
N110 Li1A C111 C112 10.7(6)
N20 Li1A C111 C112 -65.4(10)
C41 Li1A C111 C112 -70.9(7)
C50 Li1A C111 C112 -99.8(7)
Li1 Li1A C111 C112 171.1(5)
Li2A Li1A C111 C112 -30.1(7)
N110 C111 C112 N116 55.5(3)
Li1A C111 C112 N116 46.6(7)
N110 C111 C112 C113 179.94(19)
Li1A C111 C112 C113 171.0(6)
N116 C112 C113 C114 -29.7(2)
C111 C112 C113 C114 -158.8(2)
C112 C113 C114 C115 6.2(3)
C113 C114 C115 N116 19.4(3)
C114 C115 N116 C117 80.4(3)
C114 C115 N116 C112 -37.4(2)
C114 C115 N116 Li2 -151.8(2)
C111 C112 N116 C117 55.1(2)
C113 C112 N116 C117 -74.6(2)
C111 C112 N116 C115 171.08(19)
C113 C112 N116 C115 41.4(2)
C111 C112 N116 Li2 -67.1(2)
C113 C112 N116 Li2 163.22(18)
N120 Li2 N116 C117 -17.7(3)
N126 Li2 N116 C117 87.9(2)
C122 Li2 N116 C117 50.7(2)
Li2A Li2 N116 C117 -46.0(2)
C131 Li2 N116 C117 -107.10(18)
N120 Li2 N116 C115 -144.2(3)
N126 Li2 N116 C115 -38.5(3)
C122 Li2 N116 C115 -75.7(2)
Li2A Li2 N116 C115 -172.4(2)
C131 Li2 N116 C115 126.47(19)
N120 Li2 N116 C112 104.2(3)
N126 Li2 N116 C112 -150.15(19)
C122 Li2 N116 C112 172.67(16)
Li2A Li2 N116 C112 75.96(18)
C131 Li2 N116 C112 14.86(18)
N126 Li2 N120 C141 127.3(2)
N116 Li2 N120 C141 -114.6(3)
C122 Li2 N120 C141 153.6(2)
Li2A Li2 N120 C141 -74.4(3)
C131 Li2 N120 C141 -23.3(3)
N126 Li2 N120 C121 -24.3(2)
N116 Li2 N120 C121 93.8(3)
C122 Li2 N120 C121 1.97(16)
Li2A Li2 N120 C121 134.0(2)
C131 Li2 N120 C121 -174.88(16)
N126 Li2 N120 Li2A -158.25(18)
N116 Li2 N120 Li2A -40.1(3)
C122 Li2 N120 Li2A -132.00(16)
C131 Li2 N120 Li2A 51.15(16)
N110 Li2A N120 C141 97.1(2)
C43 Li2A N120 C141 -82.07(19)
C42 Li2A N120 C141 -49.0(2)
C150 Li2A N120 C141 29.57(12)
Li2 Li2A N120 C141 133.83(18)
Li1A Li2A N120 C141 57.1(4)
N110 Li2A N120 C121 -146.8(2)
C141 Li2A N120 C121 116.1(3)
C43 Li2A N120 C121 34.1(3)
C42 Li2A N120 C121 67.1(3)
C150 Li2A N120 C121 145.7(2)
Li2 Li2A N120 C121 -110.0(3)
Li1A Li2A N120 C121 173.2(3)
N110 Li2A N120 Li2 -36.7(2)
C141 Li2A N120 Li2 -133.83(18)
C43 Li2A N120 Li2 144.1(2)
C42 Li2A N120 Li2 177.1(2)
C150 Li2A N120 Li2 -104.27(15)
Li1A Li2A N120 Li2 -76.7(4)
C141 N120 C121 C122 -160.3(2)
Li2 N120 C121 C122 -3.2(3)
Li2A N120 C121 C122 98.2(3)
N120 C121 C122 N126 46.2(3)
N120 C121 C122 C123 168.2(2)
N120 C121 C122 Li2 2.4(2)
N120 Li2 C122 N126 -129.6(2)
N116 Li2 C122 N126 105.4(2)
Li2A Li2 C122 N126 -162.9(2)
C131 Li2 C122 N126 -123.3(4)
N120 Li2 C122 C121 -1.87(15)
N126 Li2 C122 C121 127.7(2)
N116 Li2 C122 C121 -126.8(2)
Li2A Li2 C122 C121 -35.19(19)
C131 Li2 C122 C121 4.4(4)
N120 Li2 C122 C123 -143.4(6)
N126 Li2 C122 C123 -13.8(5)
N116 Li2 C122 C123 91.7(6)
Li2A Li2 C122 C123 -176.7(5)
C131 Li2 C122 C123 -137.1(5)
N126 C122 C123 C124 -26.2(3)
C121 C122 C123 C124 -152.0(3)
Li2 C122 C123 C124 -14.7(7)
C122 C123 C124 C125 1.9(3)
C123 C124 C125 N126 23.2(4)
C124 C125 N126 C127 80.4(3)
C124 C125 N126 C122 -39.2(3)
C124 C125 N126 Li2 -142.1(3)
C121 C122 N126 C127 50.1(3)
C123 C122 N126 C127 -76.7(3)
Li2 C122 N126 C127 108.3(2)
C121 C122 N126 C125 167.2(2)
C123 C122 N126 C125 40.3(3)
Li2 C122 N126 C125 -134.6(2)
C121 C122 N126 Li2 -58.2(2)
C123 C122 N126 Li2 174.9(2)
N120 Li2 N126 C127 -71.5(2)
N116 Li2 N126 C127 157.1(2)
C122 Li2 N126 C127 -114.4(2)
Li2A Li2 N126 C127 -92.2(3)
C131 Li2 N126 C127 8.3(4)
N120 Li2 N126 C125 150.1(3)
N116 Li2 N126 C125 18.6(4)
C122 Li2 N126 C125 107.2(3)
Li2A Li2 N126 C125 129.4(3)
C131 Li2 N126 C125 -130.1(4)
N120 Li2 N126 C122 42.92(18)
N116 Li2 N126 C122 -88.5(2)
Li2A Li2 N126 C122 22.2(3)
C131 Li2 N126 C122 122.7(4)
C111 N110 C131 C140 -162.60(19)
Li2A N110 C131 C140 -18.9(3)
Li1A N110 C131 C140 82.7(2)
C111 N110 C131 C132 18.1(3)
Li2A N110 C131 C132 161.9(2)
Li1A N110 C131 C132 -96.6(2)
C111 N110 C131 Li2 -89.14(18)
Li2A N110 C131 Li2 54.59(18)
Li1A N110 C131 Li2 156.13(18)
N120 Li2 C131 N110 -78.67(17)
N126 Li2 C131 N110 -158.0(4)
N116 Li2 C131 N110 50.31(16)
C122 Li2 C131 N110 -84.2(4)
Li2A Li2 C131 N110 -37.91(15)
N120 Li2 C131 C140 45.43(17)
N126 Li2 C131 C140 -33.9(4)
N116 Li2 C131 C140 174.40(18)
C122 Li2 C131 C140 39.9(4)
Li2A Li2 C131 C140 86.19(16)
N120 Li2 C131 C132 160.51(17)
N126 Li2 C131 C132 81.2(4)
N116 Li2 C131 C132 -70.5(2)
C122 Li2 C131 C132 155.0(3)
Li2A Li2 C131 C132 -158.72(19)
N110 C131 C132 C133 -170.9(2)
C140 C131 C132 C133 9.8(3)
Li2 C131 C132 C133 -81.0(2)
C131 C132 C133 C134 -0.4(3)
C132 C133 C134 C135 173.5(2)
C132 C133 C134 C139 -7.2(3)
C133 C134 C135 C136 179.4(2)
C139 C134 C135 C136 0.1(3)
C134 C135 C136 C137 -1.2(4)
C135 C136 C137 C138 0.6(4)
C136 C137 C138 C139 1.2(4)
C137 C138 C139 C134 -2.2(3)
C137 C138 C139 C140 174.6(2)
C133 C134 C139 C138 -177.8(2)
C135 C134 C139 C138 1.5(3)
C133 C134 C139 C140 5.3(3)
C135 C134 C139 C140 -175.3(2)
N110 C131 C140 C139 169.32(19)
C132 C131 C140 C139 -11.4(3)
Li2 C131 C140 C139 97.2(2)
N110 C131 C140 C150 -11.6(3)
C132 C131 C140 C150 167.66(19)
Li2 C131 C140 C150 -83.8(2)
C138 C139 C140 C131 -172.4(2)
C134 C139 C140 C131 4.2(3)
C138 C139 C140 C150 8.5(3)
C134 C139 C140 C150 -174.88(19)
C121 N120 C141 C150 161.9(2)
Li2 N120 C141 C150 12.1(4)
Li2A N120 C141 C150 -64.8(2)
C121 N120 C141 C142 -19.6(3)
Li2 N120 C141 C142 -169.3(2)
Li2A N120 C141 C142 113.7(2)
C121 N120 C141 Li2A -133.3(2)
Li2 N120 C141 Li2A 76.9(3)
N110 Li2A C141 N120 -96.7(2)
C43 Li2A C141 N120 106.82(19)
C42 Li2A C141 N120 138.73(19)
C150 Li2A C141 N120 -127.51(19)
Li2 Li2A C141 N120 -32.53(14)
Li1A Li2A C141 N120 -147.4(2)
N110 Li2A C141 C150 30.9(2)
N120 Li2A C141 C150 127.51(19)
C43 Li2A C141 C150 -125.67(18)
C42 Li2A C141 C150 -93.76(17)
Li2 Li2A C141 C150 94.98(16)
Li1A Li2A C141 C150 -19.9(2)
N110 Li2A C141 C142 150.7(2)
N120 Li2A C141 C142 -112.6(2)
C43 Li2A C141 C142 -5.8(3)
C42 Li2A C141 C142 26.1(3)
C150 Li2A C141 C142 119.9(2)
Li2 Li2A C141 C142 -145.2(2)
Li1A Li2A C141 C142 100.0(3)
N120 C141 C142 C143 -175.0(2)
C150 C141 C142 C143 3.6(3)
Li2A C141 C142 C143 -98.6(3)
C141 C142 C143 C144 1.1(4)
C142 C143 C144 C145 177.9(2)
C142 C143 C144 C149 -3.8(4)
C143 C144 C145 C146 177.5(2)
C149 C144 C145 C146 -0.8(4)
C144 C145 C146 C147 -0.7(4)
C145 C146 C147 C148 0.8(4)
C146 C147 C148 C149 0.5(4)
C147 C148 C149 C144 -1.9(3)
C147 C148 C149 C150 -180.0(2)
C143 C144 C149 C148 -176.3(2)
C145 C144 C149 C148 2.0(3)
C143 C144 C149 C150 1.8(3)
C145 C144 C149 C150 -179.8(2)
N120 C141 C150 C149 173.15(19)
C142 C141 C150 C149 -5.5(3)
Li2A C141 C150 C149 119.4(2)
N120 C141 C150 C140 -19.8(3)
C142 C141 C150 C140 161.5(2)
Li2A C141 C150 C140 -73.6(2)
N120 C141 C150 Li2A 53.7(2)
C142 C141 C150 Li2A -124.9(2)
C148 C149 C150 C141 -179.1(2)
C144 C149 C150 C141 2.9(3)
C148 C149 C150 C140 13.5(3)
C144 C149 C150 C140 -164.6(2)
C148 C149 C150 Li2A -102.3(3)
C144 C149 C150 Li2A 79.7(3)
C131 C140 C150 C141 84.8(3)
C139 C140 C150 C141 -96.2(2)
C131 C140 C150 C149 -107.9(2)
C139 C140 C150 C149 71.1(3)
C131 C140 C150 Li2A 26.4(2)
C139 C140 C150 Li2A -154.53(19)
N110 Li2A C150 C141 -150.8(2)
N120 Li2A C150 C141 -32.50(13)
C43 Li2A C150 C141 64.0(2)
C42 Li2A C150 C141 88.43(17)
Li2 Li2A C150 C141 -77.60(16)
Li1A Li2A C150 C141 162.60(19)
N110 Li2A C150 C149 101.0(2)
N120 Li2A C150 C149 -140.7(2)
C141 Li2A C150 C149 -108.2(2)
C43 Li2A C150 C149 -44.3(3)
C42 Li2A C150 C149 -19.8(3)
Li2 Li2A C150 C149 174.16(19)
Li1A Li2A C150 C149 54.4(2)
N110 Li2A C150 C140 -26.07(16)
N120 Li2A C150 C140 92.18(15)
C141 Li2A C150 C140 124.69(19)
C43 Li2A C150 C140 -171.34(19)
C42 Li2A C150 C140 -146.88(16)
Li2 Li2A C150 C140 47.09(15)
Li1A Li2A C150 C140 -72.71(16)
C206 C201 C202 C203 0.2(5)
C201 C202 C203 C204 0.7(5)
C202 C203 C204 C205 -1.8(5)
C203 C204 C205 C206 2.0(5)
C204 C205 C206 C201 -1.1(5)
C202 C201 C206 C205 0.0(5)
